data_4339996
loop_
_publ_author_name
'Richtera, Lukas'
'Jancik, Vojtech'
'Mart\'inez-Otero, Diego'
'Pokluda, Ales'
'Zak, Zdirad'
'Taraba, Jan'
'Touzin, Jiri'

_publ_section_title
;
 Taming the Oxidative Power of SeO3 in 1,4-Dioxane, Isolation of Two New
 Isomers of Mixed-Valence Selenium Oxides, and Two Unprecedented Cyclic
 Esters of Selenic Acid.
;
_journal_issue 13
_journal_name_full 'Inorganic chemistry'
_journal_page_first 6569
_journal_page_last 6577
_journal_paper_doi 10.1021/ic500137z
_journal_volume 53
_journal_year 2014
_chemical_formula_moiety 'H2 O7 Se2, C4 H8 O2'
_chemical_formula_sum 'C4 H10 O9 Se2'
_chemical_formula_weight 360.04
_chemical_name_systematic
; 
 ? 
;
_space_group_crystal_system triclinic
_space_group_IT_number 2
_space_group_name_Hall '-P 1'
_space_group_name_H-M_alt 'P -1'
_symmetry_space_group_name_Hall '-P 1'
_symmetry_space_group_name_H-M 'P -1'
_atom_sites_solution_hydrogens mixed
_atom_sites_solution_primary direct
_atom_sites_solution_secondary difmap
_audit_creation_method SHELXL-2013
_cell_angle_alpha 93.176(5)
_cell_angle_beta 94.356(6)
_cell_angle_gamma 98.012(6)
_cell_formula_units_Z 2
_cell_length_a 5.9908(5)
_cell_length_b 7.0818(5)
_cell_length_c 12.2584(8)
_cell_measurement_reflns_used 6168
_cell_measurement_temperature 150(2)
_cell_measurement_theta_max 26.366
_cell_measurement_theta_min 2.911
_cell_volume 512.36(7)
_computing_cell_refinement 'Version 1.171.35.19 CrysAlis171'
_computing_data_collection '1.170.27 CrysAlis170'
_computing_data_reduction 'Version 1.171.35.19 CrysAlis171'
_computing_molecular_graphics 'Gretep and POV-Ray'
_computing_publication_material 'Bruker SHELXTL'
_computing_structure_refinement 'SHELXL-2013 (Sheldrick, 2013)'
_computing_structure_solution 'SHELXT (Sheldrick, 2013)'
_diffrn_ambient_temperature 150(2)
_diffrn_measured_fraction_theta_full 0.998
_diffrn_measured_fraction_theta_max 0.999
_diffrn_measurement_device_type 'KM4CCD/SAPPHIRE CCD'
_diffrn_measurement_method '\w scans'
_diffrn_radiation_type MoK\a
_diffrn_radiation_wavelength 0.71073
_diffrn_reflns_av_R_equivalents 0.0160
_diffrn_reflns_av_unetI/netI 0.0180
_diffrn_reflns_Laue_measured_fraction_full 0.998
_diffrn_reflns_Laue_measured_fraction_max 0.999
_diffrn_reflns_limit_h_max 7
_diffrn_reflns_limit_h_min -6
_diffrn_reflns_limit_k_max 8
_diffrn_reflns_limit_k_min -8
_diffrn_reflns_limit_l_max 14
_diffrn_reflns_limit_l_min -14
_diffrn_reflns_number 5654
_diffrn_reflns_point_group_measured_fraction_full 0.998
_diffrn_reflns_point_group_measured_fraction_max 0.999
_diffrn_reflns_theta_full 25.242
_diffrn_reflns_theta_max 25.249
_diffrn_reflns_theta_min 2.911
_diffrn_source 'Sealed tube'
_exptl_absorpt_coefficient_mu 7.247
_exptl_absorpt_correction_T_max 0.4312
_exptl_absorpt_correction_T_min 0.3593
_exptl_absorpt_correction_type multi-scan
_exptl_absorpt_process_details 'SADABS 2009/1, Sheldrick'
_exptl_crystal_colour colourless
_exptl_crystal_density_diffrn 2.334
_exptl_crystal_description prism
_exptl_crystal_F_000 348
_exptl_crystal_size_max 0.100
_exptl_crystal_size_mid 0.100
_exptl_crystal_size_min 0.050
_refine_diff_density_max 0.414
_refine_diff_density_min -0.353
_refine_diff_density_rms 0.074
_refine_ls_extinction_method none
_refine_ls_goodness_of_fit_ref 1.102
_refine_ls_hydrogen_treatment mixed
_refine_ls_matrix_type full
_refine_ls_number_parameters 170
_refine_ls_number_reflns 1858
_refine_ls_number_restraints 107
_refine_ls_restrained_S_all 1.079
_refine_ls_R_factor_all 0.0232
_refine_ls_R_factor_gt 0.0190
_refine_ls_shift/su_max 0.001
_refine_ls_shift/su_mean 0.000
_refine_ls_structure_factor_coef Fsqd
_refine_ls_weighting_details
; 
 w=1/[\s^2^(Fo^2^)+(0.0144P)^2^+0.7556P] 
 where P=(Fo^2^+2Fc^2^)/3 
;
_refine_ls_weighting_scheme calc
_refine_ls_wR_factor_gt 0.0413
_refine_ls_wR_factor_ref 0.0430
_reflns_Friedel_coverage 0.000
_reflns_number_gt 1684
_reflns_number_total 1858
_reflns_threshold_expression 'I > 2\s(I)'
_cod_data_source_file ic500137z_si_002.cif
_cod_data_source_block H2Se2O7
_cod_depositor_comments
;
The following automatic conversions were performed:

'_exptl_absorpt_correction_type' value 'Multi-scan' changed to
'multi-scan' according to
/usr/data/users/saulius/crontab/automatic-downloads/rss-feeds/ACS/lib/dictionaries/cif_core.dic
dictionary named 'cif_core.dic' version 2.4.2 from 2011-04-26.

Automatic conversion script
Id: cif_fix_values 2281 2013-09-26 08:29:07Z andrius 

 Adding full bibliography for 4339987--4339996.cif.
;
_cod_database_code 4339996
_shelx_space_group_comment
; 
The symmetry employed for this shelxl refinement is uniquely defined 
by the following loop, which should always be used as a source of 
symmetry information in preference to the above space-group names. 
They are only intended as comments. 
;
_shelx_estimated_absorpt_t_min 0.531
_shelx_estimated_absorpt_t_max 0.713
_shelxl_version_number 2013-2

loop_
_space_group_symop_operation_xyz
'x, y, z'
'-x, -y, -z'

loop_
_atom_site_label
_atom_site_type_symbol
_atom_site_fract_x
_atom_site_fract_y
_atom_site_fract_z
_atom_site_U_iso_or_equiv
_atom_site_adp_type
_atom_site_occupancy
_atom_site_site_symmetry_order
_atom_site_calc_flag
_atom_site_refinement_flags_posn
_atom_site_refinement_flags_adp
_atom_site_refinement_flags_occupancy
_atom_site_disorder_assembly
_atom_site_disorder_group
Se1 Se 0.4277(11) 0.0775(14) 0.1564(6) 0.0155(7) Uani 0.54(4) 1 d D U P A 1
O1 O 0.3995(3) 0.0080(3) 0.29412(15) 0.0189(4) Uani 1 1 d D . . . .
O2 O 0.1583(3) 0.0363(3) 0.10649(15) 0.0164(4) Uani 1 1 d D . . . .
H2 H 0.127(5) 0.140(4) 0.082(3) 0.025 Uiso 1 1 d D U . . .
O3 O 0.520(3) 0.3015(16) 0.1708(13) 0.020(2) Uani 0.54(4) 1 d D U P A 1
O4 O 0.583(3) -0.067(3) 0.1095(12) 0.027(2) Uani 0.54(4) 1 d D U P A 1
O3A O 0.555(3) 0.271(2) 0.1557(17) 0.024(3) Uani 0.46(4) 1 d D U P A 2
O4A O 0.539(3) -0.121(3) 0.1099(15) 0.025(3) Uani 0.46(4) 1 d D U P A 2
Se1A Se 0.4308(12) 0.0586(16) 0.1546(6) 0.0141(8) Uani 0.46(4) 1 d D U P A 2
Se2 Se 0.13653(4) -0.00678(4) 0.35236(2) 0.01174(8) Uani 1 1 d D . . . .
O5 O 0.2426(3) -0.0211(3) 0.48265(15) 0.0144(4) Uani 1 1 d D . . . .
H5 H 0.290(5) -0.125(4) 0.485(2) 0.022 Uiso 1 1 d D U . . .
O6 O -0.0110(3) -0.2035(3) 0.30634(16) 0.0214(4) Uani 1 1 d . . . . .
O7 O 0.0444(3) 0.1923(3) 0.34129(16) 0.0209(4) Uani 1 1 d . . . . .
O8 O 0.0351(3) 0.3242(2) 0.03728(15) 0.0149(4) Uani 1 1 d . . . . .
O9 O 0.4039(3) 0.6696(3) 0.49697(15) 0.0173(4) Uani 1 1 d . . . . .
C1 C 0.1266(5) 0.3875(4) -0.0635(2) 0.0154(6) Uani 1 1 d . . . . .
H1A H 0.1353 0.2757 -0.1144 0.018 Uiso 1 1 calc R U . . .
H1B H 0.2810 0.4586 -0.0470 0.018 Uiso 1 1 calc R U . . .
C2 C 0.0269(5) 0.4853(4) 0.1153(2) 0.0148(6) Uani 1 1 d . . . . .
H2A H 0.1805 0.5570 0.1334 0.018 Uiso 1 1 calc R U . . .
H2B H -0.0320 0.4392 0.1839 0.018 Uiso 1 1 calc R U . . .
C3 C 0.4993(5) 0.5944(4) 0.4016(2) 0.0169(6) Uani 1 1 d . . . . .
H3A H 0.5604 0.7007 0.3582 0.020 Uiso 1 1 calc R U . . .
H3B H 0.3802 0.5098 0.3546 0.020 Uiso 1 1 calc R U . . .
C4 C 0.3133(5) 0.5170(4) 0.5619(2) 0.0169(6) Uani 1 1 d . . . . .
H4A H 0.1909 0.4310 0.5178 0.020 Uiso 1 1 calc R U . . .
H4B H 0.2492 0.5709 0.6268 0.020 Uiso 1 1 calc R U . . .

loop_
_atom_site_aniso_label
_atom_site_aniso_U_11
_atom_site_aniso_U_22
_atom_site_aniso_U_33
_atom_site_aniso_U_23
_atom_site_aniso_U_13
_atom_site_aniso_U_12
Se1 0.0169(10) 0.0194(14) 0.0146(9) 0.0063(7) 0.0069(7) 0.0129(8)
O1 0.0134(10) 0.0305(11) 0.0158(10) 0.0104(8) 0.0050(8) 0.0082(9)
O2 0.0188(10) 0.0111(9) 0.0200(10) 0.0044(8) -0.0016(8) 0.0044(8)
O3 0.013(4) 0.021(3) 0.028(4) 0.007(3) 0.003(3) 0.004(3)
O4 0.034(5) 0.030(5) 0.024(3) 0.005(4) 0.009(3) 0.024(4)
O3A 0.014(5) 0.020(4) 0.039(6) 0.013(4) 0.009(4) -0.002(4)
O4A 0.030(5) 0.022(5) 0.028(4) 0.003(4) 0.008(3) 0.019(4)
Se1A 0.0125(12) 0.0164(14) 0.0152(10) 0.0050(7) 0.0035(8) 0.0062(10)
Se2 0.01231(14) 0.01164(14) 0.01239(14) 0.00297(10) 0.00202(10) 0.00434(10)
O5 0.0171(10) 0.0135(9) 0.0141(10) 0.0025(8) 0.0014(8) 0.0072(8)
O6 0.0252(11) 0.0184(10) 0.0187(10) 0.0010(8) 0.0010(9) -0.0032(9)
O7 0.0252(11) 0.0177(10) 0.0233(11) 0.0073(8) 0.0027(9) 0.0125(9)
O8 0.0192(10) 0.0117(9) 0.0153(10) 0.0032(7) 0.0023(8) 0.0055(8)
O9 0.0217(11) 0.0136(9) 0.0195(10) 0.0050(8) 0.0061(8) 0.0086(8)
C1 0.0178(14) 0.0149(14) 0.0151(14) 0.0030(11) 0.0038(11) 0.0067(11)
C2 0.0195(15) 0.0133(13) 0.0128(13) 0.0001(10) 0.0023(11) 0.0059(11)
C3 0.0200(15) 0.0157(14) 0.0175(14) 0.0046(11) 0.0062(12) 0.0080(12)
C4 0.0184(15) 0.0155(14) 0.0188(14) 0.0054(11) 0.0053(11) 0.0052(12)

loop_
_atom_type_symbol
_atom_type_description
_atom_type_scat_dispersion_real
_atom_type_scat_dispersion_imag
_atom_type_scat_source
C C 0.0033 0.0016 'International Tables Vol C Tables 4.2.6.8 and 6.1.1.4'
H H 0.0000 0.0000 'International Tables Vol C Tables 4.2.6.8 and 6.1.1.4'
O O 0.0106 0.0060 'International Tables Vol C Tables 4.2.6.8 and 6.1.1.4'
Se Se -0.0929 2.2259 'International Tables Vol C Tables 4.2.6.8 and 6.1.1.4'

loop_
_geom_angle_atom_site_label_1
_geom_angle_atom_site_label_2
_geom_angle_atom_site_label_3
_geom_angle
_geom_angle_site_symmetry_3
O4 Se1 O3 119.9(7) .
O4 Se1 O2 114.9(7) .
O3 Se1 O2 111.6(7) .
O4 Se1 O1 102.8(7) .
O3 Se1 O1 104.4(7) .
O2 Se1 O1 100.1(4) .
Se2 O1 Se1A 122.8(3) .
Se2 O1 Se1 121.3(2) .
O3A Se1A O4A 122.7(8) .
O3A Se1A O2 112.6(8) .
O4A Se1A O2 109.6(8) .
O3A Se1A O1 106.8(8) .
O4A Se1A O1 101.9(8) .
O2 Se1A O1 100.1(4) .
O6 Se2 O7 121.70(10) .
O6 Se2 O5 110.85(10) .
O7 Se2 O5 109.45(9) .
O6 Se2 O1 107.53(10) .
O7 Se2 O1 108.26(10) .
O5 Se2 O1 95.90(9) .
C2 O8 C1 111.33(19) .
C4 O9 C3 111.0(2) .
O8 C1 C2 108.3(2) 2_565
O8 C2 C1 107.9(2) 2_565
O9 C3 C4 109.4(2) 2_666
O9 C4 C3 109.2(2) 2_666

loop_
_geom_bond_atom_site_label_1
_geom_bond_atom_site_label_2
_geom_bond_distance
_geom_bond_site_symmetry_2
Se1 O4 1.588(8) .
Se1 O3 1.601(8) .
Se1 O2 1.662(7) .
Se1 O1 1.797(7) .
O1 Se2 1.7709(19) .
O1 Se1A 1.785(8) .
O2 Se1A 1.676(7) .
O3A Se1A 1.584(9) .
O4A Se1A 1.595(9) .
Se2 O6 1.5921(19) .
Se2 O7 1.5928(18) .
Se2 O5 1.6871(18) .
O8 C2 1.457(3) .
O8 C1 1.458(3) .
O9 C4 1.447(3) .
O9 C3 1.447(3) .
C1 C2 1.505(3) 2_565
C2 C1 1.505(3) 2_565
C3 C4 1.514(3) 2_666
C4 C3 1.514(3) 2_666

loop_
_geom_hbond_atom_site_label_D
_geom_hbond_atom_site_label_H
_geom_hbond_atom_site_label_A
_geom_hbond_distance_DH
_geom_hbond_distance_HA
_geom_hbond_distance_DA
_geom_hbond_angle_DHA
_geom_hbond_site_symmetry_A
O2 H2 O8 0.85(3) 1.59(3) 2.436(2) 173(3) .
O5 H5 O9 0.83(3) 1.70(3) 2.524(2) 176(3) 1_545
